data_7246395
loop_
_publ_author_name
'Qin, Xin'
'Zhang, Jinhai'
'Wang, Zhan-Yong'
'Song, Yimei'
'Yang, Yixiao'
'Zhang, Wenhai'
'Liu, Hongxin'

_publ_section_title
;
 Highly regioselective synthesis of lactams <i>via</i> cascade reaction of
 &#x3b1;,&#x3b2;-unsaturated ketones, ketoamides, and DBU as a catalyst.
;
_journal_issue 7
_journal_name_full 'RSC advances'
_journal_page_first 4782
_journal_page_last 4786
_journal_paper_doi 10.1039/d2ra07117g
_journal_volume 13
_journal_year 2023
_chemical_formula_moiety 'C19 H17 N O3'
_chemical_formula_sum 'C19 H17 N O3'
_chemical_formula_weight 307.33
_space_group_crystal_system monoclinic
_space_group_IT_number 14
_space_group_name_Hall '-P 2ybc'
_space_group_name_H-M_alt 'P 1 21/c 1'
_atom_sites_solution_hydrogens geom
_atom_sites_solution_primary dual
_audit_creation_date 2022-01-11
_audit_creation_method
;
Olex2 1.3
(compiled 2020.11.12 svn.r5f609507 for OlexSys, GUI svn.r6408)
;
_audit_update_record
;
2022-02-19 deposited with the CCDC.	2022-12-27 downloaded from the CCDC.
;
_cell_angle_alpha 90
_cell_angle_beta 100.529(4)
_cell_angle_gamma 90
_cell_formula_units_Z 4
_cell_length_a 6.4676(17)
_cell_length_b 22.034(5)
_cell_length_c 10.852(3)
_cell_measurement_reflns_used 2514
_cell_measurement_temperature 273.15
_cell_measurement_theta_max 26.08
_cell_measurement_theta_min 2.651
_cell_volume 1520.4(7)
_computing_molecular_graphics 'Olex2 1.3 (Dolomanov et al., 2009)'
_computing_publication_material 'Olex2 1.3 (Dolomanov et al., 2009)'
_computing_structure_refinement 'SHELXL 2018/3 (Sheldrick, 2015)'
_computing_structure_solution 'SHELXT 2018/2 (Sheldrick, 2018)'
_diffrn_ambient_temperature 273.15
_diffrn_measured_fraction_theta_full 0.992
_diffrn_measured_fraction_theta_max 0.989
_diffrn_measurement_device_type 'CCD area detector'
_diffrn_measurement_method 'phi and omega scans'
_diffrn_radiation_monochromator graphite
_diffrn_radiation_type MoK\a
_diffrn_radiation_wavelength 0.71073
_diffrn_reflns_av_R_equivalents 0.0327
_diffrn_reflns_av_unetI/netI 0.0449
_diffrn_reflns_Laue_measured_fraction_full 0.992
_diffrn_reflns_Laue_measured_fraction_max 0.989
_diffrn_reflns_limit_h_max 8
_diffrn_reflns_limit_h_min -8
_diffrn_reflns_limit_k_max 19
_diffrn_reflns_limit_k_min -29
_diffrn_reflns_limit_l_max 14
_diffrn_reflns_limit_l_min -14
_diffrn_reflns_number 9956
_diffrn_reflns_point_group_measured_fraction_full 0.992
_diffrn_reflns_point_group_measured_fraction_max 0.989
_diffrn_reflns_theta_full 25.242
_diffrn_reflns_theta_max 28.365
_diffrn_reflns_theta_min 1.848
_diffrn_source_current 30.0
_diffrn_source_power 1.5
_diffrn_source_voltage 50.0
_exptl_absorpt_coefficient_mu 0.091
_exptl_absorpt_correction_type none
_exptl_crystal_colour white
_exptl_crystal_colour_primary white
_exptl_crystal_density_diffrn 1.343
_exptl_crystal_description needle
_exptl_crystal_F_000 648
_refine_diff_density_max 0.511
_refine_diff_density_min -0.267
_refine_diff_density_rms 0.064
_refine_ls_extinction_method none
_refine_ls_goodness_of_fit_ref 1.045
_refine_ls_hydrogen_treatment constr
_refine_ls_matrix_type full
_refine_ls_number_parameters 209
_refine_ls_number_reflns 3777
_refine_ls_number_restraints 0
_refine_ls_restrained_S_all 1.045
_refine_ls_R_factor_all 0.0962
_refine_ls_R_factor_gt 0.0584
_refine_ls_shift/su_max 0.000
_refine_ls_shift/su_mean 0.000
_refine_ls_structure_factor_coef Fsqd
_refine_ls_weighting_details 'w=1/[\s^2^(Fo^2^)+(0.1193P)^2^+0.4061P] where P=(Fo^2^+2Fc^2^)/3'
_refine_ls_weighting_scheme calc
_refine_ls_wR_factor_gt 0.1686
_refine_ls_wR_factor_ref 0.2135
_reflns_Friedel_coverage 0.000
_reflns_number_gt 2493
_reflns_number_total 3777
_reflns_threshold_expression 'I > 2\s(I)'
_cod_data_source_file d2ra07117g2.cif
_cod_data_source_block mo_20220110d_0m
_cod_original_cell_volume 1520.5(7)
_cod_database_code 7246395
_shelx_shelxl_version_number 2018/3
_shelx_space_group_comment
;
The symmetry employed for this shelxl refinement is uniquely defined
by the following loop, which should always be used as a source of
symmetry information in preference to the above space-group names.
They are only intended as comments.
;
_olex2_refinement_description
;
1. Fixed Uiso
 At 1.2 times of:
  All C(H) groups, All C(H,H) groups
 At 1.5 times of:
  All O(H) groups
2.a Ternary CH refined with riding coordinates:
 C3(H3), C4(H4)
2.b Secondary CH2 refined with riding coordinates:
 C2(H2A,H2B), C5(H5A,H5B)
2.c Aromatic/amide H refined with riding coordinates:
 C9(H9), C10(H10), C11(H11), C12(H12), C13(H13), C15(H15), C16(H16), C17(H17),
 C18(H18), C19(H19)
2.d Idealised tetrahedral OH refined as rotating group:
 O2(H2)
;
_olex2_submission_special_instructions 'No special instructions were received'

loop_
_space_group_symop_operation_xyz
'x, y, z'
'-x, y+1/2, -z+1/2'
'-x, -y, -z'
'x, -y-1/2, z-1/2'

loop_
_atom_site_label
_atom_site_type_symbol
_atom_site_fract_x
_atom_site_fract_y
_atom_site_fract_z
_atom_site_U_iso_or_equiv
_atom_site_adp_type
_atom_site_occupancy
_atom_site_site_symmetry_order
_atom_site_calc_flag
_atom_site_refinement_flags_posn
_atom_site_refinement_flags_adp
_atom_site_refinement_flags_occupancy
_atom_site_disorder_assembly
_atom_site_disorder_group
O1 O 1.1056(3) 0.58855(10) 0.8924(2) 0.0706(7) Uani 1 1 d . . . . .
O2 O 0.7294(2) 0.58538(7) 0.60849(15) 0.0385(4) Uani 1 1 d . . . . .
H2 H 0.717405 0.557257 0.558212 0.058 Uiso 1 1 calc R U . . .
O3 O 0.2912(2) 0.52326(7) 0.52303(13) 0.0367(4) Uani 1 1 d . . . . .
N1 N 0.4311(3) 0.51198(8) 0.73376(16) 0.0338(4) Uani 1 1 d . . . . .
C1 C 0.9161(4) 0.58596(11) 0.8689(2) 0.0421(6) Uani 1 1 d . . . . .
C2 C 0.7718(4) 0.63907(11) 0.8326(2) 0.0407(5) Uani 1 1 d . . . . .
H2A H 0.822060 0.664111 0.770758 0.049 Uiso 1 1 calc R U . . .
H2B H 0.762280 0.663825 0.905309 0.049 Uiso 1 1 calc R U . . .
C3 C 0.5581(3) 0.61127(10) 0.77805(18) 0.0317(5) Uani 1 1 d . . . . .
H3 H 0.443239 0.635883 0.799104 0.038 Uiso 1 1 calc R U . . .
C4 C 0.5583(3) 0.54728(10) 0.83503(19) 0.0320(5) Uani 1 1 d . . . . .
H4 H 0.491176 0.547890 0.908994 0.038 Uiso 1 1 calc R U . . .
C5 C 0.7895(4) 0.52866(12) 0.8717(3) 0.0447(6) Uani 1 1 d . . . . .
H5A H 0.816378 0.510933 0.954891 0.054 Uiso 1 1 calc R U . . .
H5B H 0.825715 0.499174 0.812752 0.054 Uiso 1 1 calc R U . . .
C6 C 0.5271(3) 0.59987(9) 0.63709(19) 0.0309(5) Uani 1 1 d . . . . .
C7 C 0.3959(3) 0.54151(9) 0.62149(18) 0.0292(4) Uani 1 1 d . . . . .
C8 C 0.4220(4) 0.65181(9) 0.5577(2) 0.0347(5) Uani 1 1 d . . . . .
C9 C 0.2295(4) 0.67452(12) 0.5754(2) 0.0465(6) Uani 1 1 d . . . . .
H9 H 0.160397 0.656672 0.634109 0.056 Uiso 1 1 calc R U . . .
C10 C 0.1396(5) 0.72390(13) 0.5056(3) 0.0572(7) Uani 1 1 d . . . . .
H10 H 0.011944 0.739421 0.519230 0.069 Uiso 1 1 calc R U . . .
C11 C 0.2379(5) 0.74984(12) 0.4170(3) 0.0564(7) Uani 1 1 d . . . . .
H11 H 0.177932 0.783045 0.370904 0.068 Uiso 1 1 calc R U . . .
C12 C 0.4241(5) 0.72657(13) 0.3970(3) 0.0557(7) Uani 1 1 d . . . . .
H12 H 0.489899 0.743718 0.336047 0.067 Uiso 1 1 calc R U . . .
C13 C 0.5164(4) 0.67797(11) 0.4659(2) 0.0440(6) Uani 1 1 d . . . . .
H13 H 0.643235 0.662597 0.450712 0.053 Uiso 1 1 calc R U . . .
C14 C 0.3423(4) 0.45437(10) 0.7552(2) 0.0351(5) Uani 1 1 d . . . . .
C15 C 0.4597(4) 0.41170(12) 0.8298(2) 0.0468(6) Uani 1 1 d . . . . .
H15 H 0.598445 0.419926 0.866208 0.056 Uiso 1 1 calc R U . . .
C16 C 0.3700(6) 0.35634(14) 0.8506(3) 0.0609(8) Uani 1 1 d . . . . .
H16 H 0.450142 0.327409 0.900402 0.073 Uiso 1 1 calc R U . . .
C17 C 0.1669(6) 0.34369(14) 0.7994(3) 0.0645(9) Uani 1 1 d . . . . .
H17 H 0.108099 0.306588 0.814884 0.077 Uiso 1 1 calc R U . . .
C18 C 0.0482(5) 0.38636(14) 0.7240(3) 0.0553(7) Uani 1 1 d . . . . .
H18 H -0.090850 0.377890 0.688613 0.066 Uiso 1 1 calc R U . . .
C19 C 0.1354(4) 0.44145(11) 0.7010(2) 0.0431(6) Uani 1 1 d . . . . .
H19 H 0.055813 0.469855 0.649371 0.052 Uiso 1 1 calc R U . . .

loop_
_atom_site_aniso_label
_atom_site_aniso_U_11
_atom_site_aniso_U_22
_atom_site_aniso_U_33
_atom_site_aniso_U_23
_atom_site_aniso_U_13
_atom_site_aniso_U_12
O1 0.0271(9) 0.0729(14) 0.1068(18) 0.0046(12) -0.0005(10) -0.0062(8)
O2 0.0296(8) 0.0413(10) 0.0452(9) -0.0078(7) 0.0088(7) 0.0023(6)
O3 0.0363(8) 0.0397(9) 0.0304(7) -0.0060(6) -0.0031(6) -0.0004(6)
N1 0.0341(9) 0.0356(10) 0.0306(9) -0.0019(7) 0.0027(7) -0.0059(7)
C1 0.0265(11) 0.0518(15) 0.0460(13) -0.0021(10) 0.0010(9) -0.0024(10)
C2 0.0342(12) 0.0434(13) 0.0427(12) -0.0067(10) 0.0019(9) -0.0046(9)
C3 0.0286(10) 0.0345(11) 0.0309(10) -0.0064(8) 0.0025(8) 0.0018(8)
C4 0.0255(10) 0.0391(12) 0.0304(10) -0.0028(8) 0.0025(8) -0.0019(8)
C5 0.0295(11) 0.0463(14) 0.0541(14) 0.0061(11) -0.0031(10) 0.0012(10)
C6 0.0276(10) 0.0324(11) 0.0324(10) -0.0039(8) 0.0053(8) 0.0012(8)
C7 0.0229(9) 0.0324(11) 0.0315(10) -0.0028(8) 0.0024(8) 0.0041(8)
C8 0.0369(11) 0.0290(11) 0.0355(10) -0.0054(8) -0.0005(9) 0.0007(9)
C9 0.0428(13) 0.0532(15) 0.0421(12) 0.0023(11) 0.0044(10) 0.0086(11)
C10 0.0522(15) 0.0512(16) 0.0651(17) -0.0038(13) 0.0030(13) 0.0213(13)
C11 0.0662(18) 0.0330(13) 0.0636(17) 0.0080(12) -0.0050(14) 0.0055(12)
C12 0.0589(17) 0.0453(15) 0.0626(17) 0.0151(13) 0.0096(14) -0.0052(13)
C13 0.0451(13) 0.0386(13) 0.0488(13) 0.0011(10) 0.0097(11) 0.0000(10)
C14 0.0388(12) 0.0365(12) 0.0307(10) -0.0024(8) 0.0084(9) -0.0059(9)
C15 0.0499(15) 0.0491(15) 0.0394(12) 0.0061(10) 0.0027(11) -0.0065(11)
C16 0.088(2) 0.0491(17) 0.0448(14) 0.0107(12) 0.0096(14) -0.0038(14)
C17 0.089(2) 0.0547(18) 0.0527(16) -0.0004(13) 0.0204(16) -0.0300(16)
C18 0.0541(16) 0.0599(17) 0.0540(15) -0.0071(13) 0.0153(12) -0.0241(13)
C19 0.0400(13) 0.0464(14) 0.0437(13) -0.0027(10) 0.0096(10) -0.0076(10)

loop_
_atom_type_symbol
_atom_type_description
_atom_type_scat_dispersion_real
_atom_type_scat_dispersion_imag
_atom_type_scat_source
C C 0.0033 0.0016 'International Tables Vol C Tables 4.2.6.8 and 6.1.1.4'
H H 0.0000 0.0000 'International Tables Vol C Tables 4.2.6.8 and 6.1.1.4'
N N 0.0061 0.0033 'International Tables Vol C Tables 4.2.6.8 and 6.1.1.4'
O O 0.0106 0.0060 'International Tables Vol C Tables 4.2.6.8 and 6.1.1.4'

loop_
_geom_angle_atom_site_label_1
_geom_angle_atom_site_label_2
_geom_angle_atom_site_label_3
_geom_angle
_geom_angle_site_symmetry_1
_geom_angle_site_symmetry_3
_geom_angle_publ_flag
C6 O2 H2 109.5 . . ?
C7 N1 C4 113.27(17) . . ?
C7 N1 C14 124.25(17) . . ?
C14 N1 C4 122.34(17) . . ?
O1 C1 C2 125.2(2) . . ?
O1 C1 C5 124.7(2) . . ?
C2 C1 C5 110.09(19) . . ?
C1 C2 H2A 110.7 . . ?
C1 C2 H2B 110.7 . . ?
C1 C2 C3 105.27(19) . . ?
H2A C2 H2B 108.8 . . ?
C3 C2 H2A 110.7 . . ?
C3 C2 H2B 110.7 . . ?
C2 C3 H3 111.0 . . ?
C2 C3 C4 106.09(17) . . ?
C4 C3 H3 111.0 . . ?
C6 C3 C2 113.47(19) . . ?
C6 C3 H3 111.0 . . ?
C6 C3 C4 104.00(16) . . ?
N1 C4 C3 103.01(16) . . ?
N1 C4 H4 110.4 . . ?
N1 C4 C5 116.05(19) . . ?
C3 C4 H4 110.4 . . ?
C5 C4 C3 106.18(17) . . ?
C5 C4 H4 110.4 . . ?
C1 C5 C4 106.17(19) . . ?
C1 C5 H5A 110.5 . . ?
C1 C5 H5B 110.5 . . ?
C4 C5 H5A 110.5 . . ?
C4 C5 H5B 110.5 . . ?
H5A C5 H5B 108.7 . . ?
O2 C6 C3 107.17(16) . . ?
O2 C6 C7 107.32(16) . . ?
O2 C6 C8 112.13(17) . . ?
C3 C6 C7 102.56(17) . . ?
C8 C6 C3 114.11(17) . . ?
C8 C6 C7 112.87(16) . . ?
O3 C7 N1 126.8(2) . . ?
O3 C7 C6 125.37(19) . . ?
N1 C7 C6 107.64(16) . . ?
C9 C8 C6 120.9(2) . . ?
C13 C8 C6 120.8(2) . . ?
C13 C8 C9 118.3(2) . . ?
C8 C9 H9 119.9 . . ?
C8 C9 C10 120.2(3) . . ?
C10 C9 H9 119.9 . . ?
C9 C10 H10 119.8 . . ?
C11 C10 C9 120.4(3) . . ?
C11 C10 H10 119.8 . . ?
C10 C11 H11 120.3 . . ?
C12 C11 C10 119.4(2) . . ?
C12 C11 H11 120.3 . . ?
C11 C12 H12 119.5 . . ?
C11 C12 C13 120.9(3) . . ?
C13 C12 H12 119.5 . . ?
C8 C13 H13 119.7 . . ?
C12 C13 C8 120.6(2) . . ?
C12 C13 H13 119.7 . . ?
C15 C14 N1 120.5(2) . . ?
C15 C14 C19 119.6(2) . . ?
C19 C14 N1 119.8(2) . . ?
C14 C15 H15 120.2 . . ?
C14 C15 C16 119.7(3) . . ?
C16 C15 H15 120.2 . . ?
C15 C16 H16 119.5 . . ?
C17 C16 C15 121.1(3) . . ?
C17 C16 H16 119.5 . . ?
C16 C17 H17 120.2 . . ?
C16 C17 C18 119.6(3) . . ?
C18 C17 H17 120.2 . . ?
C17 C18 H18 119.9 . . ?
C19 C18 C17 120.3(3) . . ?
C19 C18 H18 119.9 . . ?
C14 C19 H19 120.1 . . ?
C18 C19 C14 119.8(2) . . ?
C18 C19 H19 120.1 . . ?

loop_
_geom_bond_atom_site_label_1
_geom_bond_atom_site_label_2
_geom_bond_distance
_geom_bond_site_symmetry_2
_geom_bond_publ_flag
O1 C1 1.207(3) . ?
O2 H2 0.8200 . ?
O2 C6 1.435(2) . ?
O3 C7 1.224(2) . ?
N1 C4 1.469(3) . ?
N1 C7 1.363(3) . ?
N1 C14 1.430(3) . ?
C1 C2 1.504(3) . ?
C1 C5 1.508(3) . ?
C2 H2A 0.9700 . ?
C2 H2B 0.9700 . ?
C2 C3 1.529(3) . ?
C3 H3 0.9800 . ?
C3 C4 1.539(3) . ?
C3 C6 1.527(3) . ?
C4 H4 0.9800 . ?
C4 C5 1.531(3) . ?
C5 H5A 0.9700 . ?
C5 H5B 0.9700 . ?
C6 C7 1.533(3) . ?
C6 C8 1.517(3) . ?
C8 C9 1.387(3) . ?
C8 C13 1.385(3) . ?
C9 H9 0.9300 . ?
C9 C10 1.390(4) . ?
C10 H10 0.9300 . ?
C10 C11 1.371(4) . ?
C11 H11 0.9300 . ?
C11 C12 1.362(4) . ?
C12 H12 0.9300 . ?
C12 C13 1.378(4) . ?
C13 H13 0.9300 . ?
C14 C15 1.375(3) . ?
C14 C19 1.390(3) . ?
C15 H15 0.9300 . ?
C15 C16 1.387(4) . ?
C16 H16 0.9300 . ?
C16 C17 1.358(5) . ?
C17 H17 0.9300 . ?
C17 C18 1.383(5) . ?
C18 H18 0.9300 . ?
C18 C19 1.380(4) . ?
C19 H19 0.9300 . ?

loop_
_geom_torsion_atom_site_label_1
_geom_torsion_atom_site_label_2
_geom_torsion_atom_site_label_3
_geom_torsion_atom_site_label_4
_geom_torsion
_geom_torsion_site_symmetry_1
_geom_torsion_site_symmetry_2
_geom_torsion_site_symmetry_3
_geom_torsion_site_symmetry_4
_geom_torsion_publ_flag
O1 C1 C2 C3 164.7(3) . . . . ?
O1 C1 C5 C4 -179.7(3) . . . . ?
O2 C6 C7 O3 -86.1(2) . . . . ?
O2 C6 C7 N1 89.19(19) . . . . ?
O2 C6 C8 C9 -176.90(19) . . . . ?
O2 C6 C8 C13 2.8(3) . . . . ?
N1 C4 C5 C1 128.5(2) . . . . ?
N1 C14 C15 C16 179.3(2) . . . . ?
N1 C14 C19 C18 -178.5(2) . . . . ?
C1 C2 C3 C4 24.2(2) . . . . ?
C1 C2 C3 C6 -89.4(2) . . . . ?
C2 C1 C5 C4 0.3(3) . . . . ?
C2 C3 C4 N1 -146.71(17) . . . . ?
C2 C3 C4 C5 -24.3(2) . . . . ?
C2 C3 C6 O2 32.4(2) . . . . ?
C2 C3 C6 C7 145.21(18) . . . . ?
C2 C3 C6 C8 -92.4(2) . . . . ?
C3 C4 C5 C1 14.8(2) . . . . ?
C3 C6 C7 O3 161.2(2) . . . . ?
C3 C6 C7 N1 -23.5(2) . . . . ?
C3 C6 C8 C9 -54.8(3) . . . . ?
C3 C6 C8 C13 124.8(2) . . . . ?
C4 N1 C7 O3 -178.1(2) . . . . ?
C4 N1 C7 C6 6.8(2) . . . . ?
C4 N1 C14 C15 -44.0(3) . . . . ?
C4 N1 C14 C19 135.6(2) . . . . ?
C4 C3 C6 O2 -82.43(19) . . . . ?
C4 C3 C6 C7 30.40(19) . . . . ?
C4 C3 C6 C8 152.80(17) . . . . ?
C5 C1 C2 C3 -15.3(3) . . . . ?
C6 C3 C4 N1 -26.8(2) . . . . ?
C6 C3 C4 C5 95.7(2) . . . . ?
C6 C8 C9 C10 177.1(2) . . . . ?
C6 C8 C13 C12 -177.6(2) . . . . ?
C7 N1 C4 C3 12.8(2) . . . . ?
C7 N1 C4 C5 -102.7(2) . . . . ?
C7 N1 C14 C15 140.7(2) . . . . ?
C7 N1 C14 C19 -39.8(3) . . . . ?
C7 C6 C8 C9 61.8(3) . . . . ?
C7 C6 C8 C13 -118.6(2) . . . . ?
C8 C6 C7 O3 38.0(3) . . . . ?
C8 C6 C7 N1 -146.77(18) . . . . ?
C8 C9 C10 C11 1.3(4) . . . . ?
C9 C8 C13 C12 2.0(4) . . . . ?
C9 C10 C11 C12 0.5(4) . . . . ?
C10 C11 C12 C13 -1.0(4) . . . . ?
C11 C12 C13 C8 -0.3(4) . . . . ?
C13 C8 C9 C10 -2.5(4) . . . . ?
C14 N1 C4 C3 -163.01(19) . . . . ?
C14 N1 C4 C5 81.4(3) . . . . ?
C14 N1 C7 O3 -2.3(3) . . . . ?
C14 N1 C7 C6 -177.50(19) . . . . ?
C14 C15 C16 C17 -0.7(4) . . . . ?
C15 C14 C19 C18 1.0(4) . . . . ?
C15 C16 C17 C18 0.8(5) . . . . ?
C16 C17 C18 C19 -0.1(5) . . . . ?
C17 C18 C19 C14 -0.8(4) . . . . ?
C19 C14 C15 C16 -0.2(4) . . . . ?
